data_7048310
loop_
_publ_author_name
'Lu, Jingkun'
'Ma, Xinyi'
'Wang, Ping'
'Feng, Junwei'
'Ma, Pengtao'
'Niu, Jingyang'
'Wang, Jingping'

_publ_section_title
;
 Synthesis, characterization and catalytic epoxidation properties of a new
 tellurotungstate(iv)-supported rhenium carbonyl derivative.
;
_journal_issue 2
_journal_name_full 'Dalton transactions (Cambridge, England : 2003)'
_journal_page_first 628
_journal_page_last 634
_journal_paper_doi 10.1039/c8dt04195d
_journal_volume 48
_journal_year 2019
_chemical_formula_moiety '0.5(C12 Na4 O158 Re4 Te4 W40), 6(C4 H12 N)'
_chemical_formula_sum 'C30 H72 N6 Na2 O79 Re2 Te2 W20'
_chemical_formula_weight 6131.51
_space_group_crystal_system monoclinic
_space_group_IT_number 14
_space_group_name_Hall '-P 2yn'
_space_group_name_H-M_alt 'P 1 21/n 1'
_symmetry_space_group_name_Hall '-P 2yn'
_symmetry_space_group_name_H-M 'P 1 21/n 1'
_atom_sites_solution_hydrogens geom
_atom_sites_solution_primary direct
_audit_creation_date 2018-11-21
_audit_creation_method
;
Olex2 1.2
(compiled 2018.05.29 svn.r3508 for OlexSys, GUI svn.r5506)
;
_audit_update_record
;
2018-11-21 deposited with the CCDC.
2018-12-06 downloaded from the CCDC.
;
_cell_angle_alpha 90
_cell_angle_beta 93.0550(10)
_cell_angle_gamma 90
_cell_formula_units_Z 2
_cell_length_a 16.3974(9)
_cell_length_b 19.6444(11)
_cell_length_c 17.5409(10)
_cell_measurement_reflns_used 6611
_cell_measurement_temperature 296(2)
_cell_measurement_theta_max 27.07
_cell_measurement_theta_min 2.38
_cell_volume 5642.2(5)
_computing_cell_refinement 'SAINT V8.18C (?, 2016)'
_computing_data_reduction 'SAINT V8.18C (?, 2016)'
_computing_molecular_graphics 'Olex2 (Dolomanov et al., 2009)'
_computing_publication_material 'Olex2 (Dolomanov et al., 2009)'
_computing_structure_refinement 'ShelXL (Sheldrick, 2015)'
_computing_structure_solution 'ShelXS-1997 (Sheldrick, 2008)'
_diffrn_ambient_temperature 296.15
_diffrn_measured_fraction_theta_full 0.997
_diffrn_measured_fraction_theta_max 0.997
_diffrn_measurement_device_type 'Bruker APEX-II CCD'
_diffrn_measurement_method '\f and \w scans'
_diffrn_radiation_monochromator graphite
_diffrn_radiation_type MoK\a
_diffrn_radiation_wavelength 0.71073
_diffrn_reflns_av_R_equivalents 0.0518
_diffrn_reflns_av_unetI/netI 0.0621
_diffrn_reflns_Laue_measured_fraction_full 0.997
_diffrn_reflns_Laue_measured_fraction_max 0.997
_diffrn_reflns_limit_h_max 17
_diffrn_reflns_limit_h_min -19
_diffrn_reflns_limit_k_max 23
_diffrn_reflns_limit_k_min -21
_diffrn_reflns_limit_l_max 12
_diffrn_reflns_limit_l_min -20
_diffrn_reflns_number 28704
_diffrn_reflns_point_group_measured_fraction_full 0.997
_diffrn_reflns_point_group_measured_fraction_max 0.997
_diffrn_reflns_theta_full 25.100
_diffrn_reflns_theta_max 25.100
_diffrn_reflns_theta_min 1.954
_diffrn_standards_number 0
_exptl_absorpt_coefficient_mu 23.035
_exptl_absorpt_correction_T_max 0.7457
_exptl_absorpt_correction_T_min 0.4015
_exptl_absorpt_correction_type multi-scan
_exptl_absorpt_process_details
;
SADABS-2008/1 (Bruker,2008) was used for absorption correction.
wR2(int) was 0.1248 before and 0.0519 after correction.
The Ratio of minimum to maximum transmission is 0.5384.
The \l/2 correction factor is 0.0015.
;
_exptl_crystal_colour orange
_exptl_crystal_colour_primary orange
_exptl_crystal_density_diffrn 3.609
_exptl_crystal_description block
_exptl_crystal_F_000 5364
_exptl_crystal_size_max 0.33
_exptl_crystal_size_mid 0.25
_exptl_crystal_size_min 0.21
_refine_diff_density_max 1.811
_refine_diff_density_min -1.412
_refine_diff_density_rms 0.360
_refine_ls_extinction_method none
_refine_ls_goodness_of_fit_ref 1.106
_refine_ls_hydrogen_treatment constr
_refine_ls_matrix_type full
_refine_ls_number_parameters 642
_refine_ls_number_reflns 10033
_refine_ls_number_restraints 111
_refine_ls_restrained_S_all 1.103
_refine_ls_R_factor_all 0.0735
_refine_ls_R_factor_gt 0.0532
_refine_ls_shift/su_max 0.000
_refine_ls_shift/su_mean 0.000
_refine_ls_structure_factor_coef Fsqd
_refine_ls_weighting_details 'w=1/[\s^2^(Fo^2^)+(0.0295P)^2^+268.1531P] where P=(Fo^2^+2Fc^2^)/3'
_refine_ls_weighting_scheme calc
_refine_ls_wR_factor_gt 0.1148
_refine_ls_wR_factor_ref 0.1235
_reflns_Friedel_coverage 0.000
_reflns_number_gt 7724
_reflns_number_total 10033
_reflns_threshold_expression 'I > 2\s(I)'
_cod_data_source_file c8dt04195d2.cif
_cod_data_source_block 1863573
_cod_depositor_comments 'Adding full bibliography for 7048310.cif.'
_cod_database_code 7048310
_shelx_shelxl_version_number 2018/1
_shelx_space_group_comment
;
The symmetry employed for this shelxl refinement is uniquely defined
by the following loop, which should always be used as a source of
symmetry information in preference to the above space-group names.
They are only intended as comments.
;
_shelx_estimated_absorpt_t_max 0.086
_shelx_estimated_absorpt_t_min 0.049
_olex2_refinement_description
;
1. Fixed Uiso
 At 1.5 times of:
  All C(H,H,H) groups
2. Restrained distances
 N1-C4 = N1-C5 = N1-C6 = N1-C7
 1.47 with sigma of 0.02
 N2-C8 = N2-C9 = N2-C10 = N2-C11
 1.47 with sigma of 0.02
 N3-C12 = N3-C13 = N3-C14 = N3-C15
 1.47 with sigma of 0.02
 C12-C13 \\sim C12-C14 \\sim C12-C15 \\sim C13-C14 \\sim C13-C15 \\sim C14-C15
 with sigma of 0.02
3. Uiso/Uaniso restraints and constraints
N3 \\sim C12 \\sim C13 \\sim C14 \\sim C15: within 1.7A with sigma of 0.02 and
sigma for terminal atoms of 0.04
Uanis(O38) \\sim Ueq: with sigma of 0.005 and sigma for terminal atoms of 0.01
Uanis(C2) \\sim Ueq, Uanis(C3) \\sim Ueq, Uanis(C6) \\sim Ueq, Uanis(C7) \\sim
Ueq, Uanis(C10) \\sim Ueq, Uanis(C12) \\sim Ueq, Uanis(C13) \\sim Ueq,
Uanis(C15) \\sim Ueq, Uanis(O2W) \\sim Ueq: with sigma of 0.01 and sigma for
terminal atoms of 0.02
4. Others
 Fixed Sof: O2W(0.5)
5.a Me refined with riding coordinates:
 C4(H4A,H4B,H4C), C5(H5A,H5B,H5C), C6(H6A,H6B,H6C), C7(H7A,H7B,H7C), C8(H8A,
 H8B,H8C), C9(H9A,H9B,H9C), C10(H10A,H10B,H10C), C11(H11A,H11B,H11C), C12(H12A,
 H12B,H12C), C13(H13A,H13B,H13C)
5.b Idealised Me refined as rotating group:
 C14(H14A,H14B,H14C), C15(H15A,H15B,H15C)
;
_olex2_submission_special_instructions 'No special instructions were received'

loop_
_space_group_symop_operation_xyz
'x, y, z'
'-x+1/2, y+1/2, -z+1/2'
'-x, -y, -z'
'x-1/2, -y-1/2, z-1/2'

loop_
_atom_site_label
_atom_site_type_symbol
_atom_site_fract_x
_atom_site_fract_y
_atom_site_fract_z
_atom_site_U_iso_or_equiv
_atom_site_adp_type
_atom_site_occupancy
_atom_site_site_symmetry_order
_atom_site_calc_flag
_atom_site_refinement_flags_posn
_atom_site_refinement_flags_adp
_atom_site_refinement_flags_occupancy
W1 W -0.14165(5) 0.13084(4) 0.28511(5) 0.0289(2) Uani 1 1 d . . .
W2 W 0.19919(5) 0.06166(4) 0.24080(5) 0.0322(2) Uani 1 1 d . . .
W3 W 0.04341(5) 0.16956(4) 0.18208(5) 0.0317(2) Uani 1 1 d . . .
W4 W 0.00481(5) 0.00664(4) 0.21609(5) 0.02714(19) Uani 1 1 d . . .
W5 W -0.08259(5) 0.24033(4) 0.42757(6) 0.0368(2) Uani 1 1 d . . .
W6 W -0.12552(5) 0.07430(4) 0.46919(5) 0.02683(19) Uani 1 1 d . . .
W7 W 0.12297(5) 0.23195(4) 0.52042(5) 0.0328(2) Uani 1 1 d . . .
W8 W 0.26174(5) 0.17337(4) 0.40102(5) 0.0343(2) Uani 1 1 d . . .
W9 W 0.11004(6) 0.28571(4) 0.34036(6) 0.0371(2) Uani 1 1 d . . .
W10 W -0.05530(5) -0.09016(5) 0.37256(5) 0.0336(2) Uani 1 1 d . . .
Re1 Re 0.30233(5) -0.00969(4) 0.41163(5) 0.02758(19) Uani 1 1 d . . .
Te1 Te 0.06871(7) 0.08926(6) 0.39320(7) 0.0219(3) Uani 1 1 d . . .
Na1 Na 0.7625(8) 0.2551(6) 0.6981(8) 0.083(4) Uani 1 1 d . . .
O1 O -0.2230(8) 0.1402(7) 0.2215(8) 0.038(4) Uani 1 1 d . . .
O2 O 0.2802(9) 0.0388(9) 0.1880(10) 0.056(5) Uani 1 1 d . . .
O3 O 0.0266(9) 0.2143(7) 0.1000(9) 0.044(4) Uani 1 1 d . . .
O4 O -0.0366(8) -0.0565(7) 0.1599(9) 0.039(4) Uani 1 1 d . . .
O5 O -0.1313(10) 0.3131(7) 0.4537(11) 0.055(5) Uani 1 1 d . . .
O6 O -0.2047(8) 0.0448(7) 0.5212(8) 0.032(3) Uani 1 1 d . . .
O7 O 0.1372(9) 0.2737(7) 0.6054(9) 0.045(4) Uani 1 1 d . . .
O8 O 0.3639(9) 0.1918(9) 0.4034(10) 0.053(4) Uani 1 1 d . . .
O9 O 0.1131(10) 0.3685(7) 0.3072(11) 0.055(5) Uani 1 1 d . . .
O10 O -0.1294(9) -0.0979(8) 0.3042(8) 0.041(4) Uani 1 1 d . . .
O11 O 0.0019(7) 0.0813(6) 0.1480(7) 0.026(3) Uani 1 1 d . . .
O12 O 0.1224(8) 0.3045(6) 0.4492(8) 0.031(3) Uani 1 1 d . . .
O13 O 0.2448(8) 0.1353(7) 0.2971(9) 0.043(4) Uani 1 1 d . . .
O14 O 0.1195(7) 0.1753(6) 0.4025(7) 0.025(3) Uani 1 1 d . . .
O15 O 0.1163(8) -0.0030(6) 0.1994(7) 0.029(3) Uani 1 1 d . . .
O16 O 0.2063(8) 0.0067(6) 0.3251(8) 0.030(3) Uani 1 1 d . . .
O17 O 0.0929(8) 0.2363(7) 0.2482(8) 0.038(4) Uani 1 1 d . . .
O18 O -0.0013(9) 0.2738(7) 0.3619(8) 0.040(4) Uani 1 1 d . . .
O19 O -0.1419(8) 0.1744(7) 0.4804(8) 0.034(3) Uani 1 1 d . . .
O20 O 0.0043(8) 0.2340(7) 0.5022(9) 0.038(4) Uani 1 1 d . . .
O21 O -0.0952(7) -0.0059(7) 0.4222(7) 0.031(3) Uani 1 1 d . . .
O22 O 0.0735(7) 0.0929(6) 0.2867(7) 0.026(3) Uani 1 1 d . . .
O23 O 0.2562(8) 0.0900(7) 0.4395(10) 0.044(4) Uani 1 1 d . . .
O24 O -0.1884(8) 0.0917(6) 0.3681(8) 0.030(3) Uani 1 1 d . . .
O25 O 0.2346(8) 0.2155(7) 0.4957(8) 0.038(4) Uani 1 1 d . . .
O26 O -0.1455(8) 0.2177(6) 0.3388(9) 0.036(4) Uani 1 1 d . . .
O27 O -0.0401(8) 0.0737(6) 0.5373(8) 0.033(3) Uani 1 1 d . . .
O28 O 0.0155(8) -0.0324(7) 0.3169(7) 0.029(3) Uani 1 1 d . . .
O29 O -0.0942(7) 0.0509(7) 0.2514(8) 0.034(3) Uani 1 1 d . . .
O30 O -0.0559(8) 0.1766(7) 0.2293(7) 0.034(3) Uani 1 1 d . . .
O31 O 0.2200(9) 0.2592(7) 0.3498(9) 0.043(4) Uani 1 1 d . . .
O32 O -0.0373(8) 0.1245(6) 0.3907(8) 0.030(3) Uani 1 1 d . . .
O33 O 0.1491(8) 0.1294(7) 0.1696(8) 0.036(3) Uani 1 1 d . . .
O34 O -0.1082(8) -0.1385(7) 0.4498(9) 0.040(4) Uani 1 1 d . . .
O35 O 0.0084(10) -0.1647(7) 0.3478(9) 0.050(4) Uani 1 1 d . . .
O36 O 0.4301(10) -0.0325(9) 0.5402(12) 0.065(5) Uani 1 1 d . . .
O37 O 0.4417(11) 0.0397(11) 0.3162(11) 0.076(6) Uani 1 1 d . . .
O38 O 0.3507(12) -0.1526(10) 0.3667(12) 0.073(6) Uani 1 1 d . U .
N1 N 0.6613(11) 0.5892(9) 0.5134(11) 0.047(5) Uani 1 1 d D . .
N2 N 0.1325(13) 0.6208(10) 0.8317(13) 0.063(6) Uani 1 1 d D . .
N3 N 0.5941(16) 0.2280(14) 0.3464(16) 0.130(10) Uani 1 1 d D U .
C1 C 0.3815(14) -0.0243(11) 0.4915(14) 0.040(5) Uani 1 1 d . . .
C2 C 0.3871(13) 0.0208(12) 0.3529(13) 0.040(5) Uani 1 1 d . U .
C3 C 0.3302(13) -0.0995(12) 0.3818(13) 0.042(5) Uani 1 1 d . U .
C4 C 0.616(2) 0.5256(14) 0.5040(19) 0.096(13) Uani 1 1 d D . .
H4A H 0.600189 0.509731 0.552925 0.145 Uiso 1 1 calc R . .
H4B H 0.567532 0.533208 0.471506 0.145 Uiso 1 1 calc R . .
H4C H 0.649262 0.491955 0.481257 0.145 Uiso 1 1 calc R . .
C5 C 0.687(2) 0.617(2) 0.4413(16) 0.124(17) Uani 1 1 d D . .
H5A H 0.716643 0.658153 0.450591 0.186 Uiso 1 1 calc R . .
H5B H 0.721588 0.584139 0.417740 0.186 Uiso 1 1 calc R . .
H5C H 0.639858 0.625392 0.407988 0.186 Uiso 1 1 calc R . .
C6 C 0.7357(19) 0.575(2) 0.561(2) 0.124(15) Uani 1 1 d D U .
H6A H 0.721209 0.556772 0.609013 0.187 Uiso 1 1 calc R . .
H6B H 0.768473 0.542484 0.535309 0.187 Uiso 1 1 calc R . .
H6C H 0.766035 0.616336 0.568975 0.187 Uiso 1 1 calc R . .
C7 C 0.612(3) 0.639(2) 0.552(3) 0.18(2) Uani 1 1 d D U .
H7A H 0.595279 0.620654 0.599547 0.272 Uiso 1 1 calc R . .
H7B H 0.643437 0.679767 0.562148 0.272 Uiso 1 1 calc R . .
H7C H 0.564268 0.650342 0.520258 0.272 Uiso 1 1 calc R . .
C8 C 0.187(2) 0.5646(17) 0.855(3) 0.130(17) Uani 1 1 d D . .
H8A H 0.219127 0.577437 0.899984 0.195 Uiso 1 1 calc R . .
H8B H 0.154954 0.525139 0.865664 0.195 Uiso 1 1 calc R . .
H8C H 0.222236 0.554491 0.814590 0.195 Uiso 1 1 calc R . .
C9 C 0.078(2) 0.633(2) 0.894(2) 0.141(18) Uani 1 1 d D . .
H9A H 0.041222 0.670154 0.880390 0.211 Uiso 1 1 calc R . .
H9B H 0.046563 0.593084 0.903300 0.211 Uiso 1 1 calc R . .
H9C H 0.109559 0.645257 0.939835 0.211 Uiso 1 1 calc R . .
C10 C 0.181(2) 0.6834(16) 0.824(3) 0.125(15) Uani 1 1 d D U .
H10A H 0.145278 0.720326 0.808943 0.187 Uiso 1 1 calc R . .
H10B H 0.208435 0.694013 0.872449 0.187 Uiso 1 1 calc R . .
H10C H 0.220429 0.676757 0.786510 0.187 Uiso 1 1 calc R . .
C11 C 0.086(3) 0.597(3) 0.763(2) 0.19(3) Uani 1 1 d D . .
H11A H 0.049041 0.632104 0.745269 0.292 Uiso 1 1 calc R . .
H11B H 0.122930 0.586399 0.724251 0.292 Uiso 1 1 calc R . .
H11C H 0.055648 0.557047 0.775326 0.292 Uiso 1 1 calc R . .
C12 C 0.6641(19) 0.2649(19) 0.319(2) 0.147(15) Uani 1 1 d D U .
H12A H 0.664563 0.260285 0.264073 0.220 Uiso 1 1 calc R . .
H12B H 0.659944 0.312210 0.331573 0.220 Uiso 1 1 calc R . .
H12C H 0.713699 0.246505 0.341657 0.220 Uiso 1 1 calc R . .
C13 C 0.601(3) 0.1564(14) 0.325(3) 0.180(17) Uani 1 1 d D U .
H13A H 0.601450 0.152448 0.270910 0.270 Uiso 1 1 calc R . .
H13B H 0.650352 0.137779 0.348404 0.270 Uiso 1 1 calc R . .
H13C H 0.554885 0.131756 0.343162 0.270 Uiso 1 1 calc R . .
C14 C 0.593(3) 0.235(2) 0.4283(16) 0.22(2) Uani 1 1 d D U .
H14A H 0.647683 0.230734 0.450416 0.325 Uiso 1 1 calc GR . .
H14B H 0.559606 0.199510 0.448229 0.325 Uiso 1 1 calc GR . .
H14C H 0.571155 0.278407 0.440795 0.325 Uiso 1 1 calc GR . .
C15 C 0.5195(19) 0.256(2) 0.311(3) 0.192(18) Uani 1 1 d D U .
H15A H 0.533086 0.288993 0.272766 0.287 Uiso 1 1 calc GR . .
H15B H 0.488383 0.277701 0.348553 0.287 Uiso 1 1 calc GR . .
H15C H 0.487803 0.220164 0.286597 0.287 Uiso 1 1 calc GR . .
O1W O 0.8443(13) 0.1365(11) 0.7146(15) 0.099(8) Uani 1 1 d . . .
O2W O 0.905(3) 0.301(2) 0.636(2) 0.085(13) Uani 0.5 1 d . U P

loop_
_atom_site_aniso_label
_atom_site_aniso_U_11
_atom_site_aniso_U_22
_atom_site_aniso_U_33
_atom_site_aniso_U_23
_atom_site_aniso_U_13
_atom_site_aniso_U_12
W1 0.0249(4) 0.0335(4) 0.0279(5) 0.0033(4) -0.0013(4) 0.0039(3)
W2 0.0263(4) 0.0366(5) 0.0338(5) -0.0011(4) 0.0040(4) -0.0004(4)
W3 0.0330(5) 0.0339(5) 0.0283(5) 0.0061(4) 0.0024(4) -0.0014(4)
W4 0.0284(4) 0.0309(4) 0.0220(4) -0.0019(3) -0.0001(3) -0.0008(3)
W5 0.0361(5) 0.0274(4) 0.0461(6) -0.0061(4) -0.0040(4) 0.0073(4)
W6 0.0188(4) 0.0392(5) 0.0227(4) -0.0014(4) 0.0027(3) 0.0005(3)
W7 0.0343(5) 0.0256(4) 0.0381(5) -0.0021(4) -0.0022(4) -0.0080(4)
W8 0.0286(4) 0.0313(4) 0.0425(5) 0.0007(4) -0.0018(4) -0.0071(4)
W9 0.0420(5) 0.0265(4) 0.0424(6) 0.0047(4) -0.0022(4) -0.0055(4)
W10 0.0266(4) 0.0492(5) 0.0250(5) 0.0015(4) 0.0001(4) -0.0086(4)
Re1 0.0196(4) 0.0337(4) 0.0297(4) -0.0001(4) 0.0034(3) -0.0009(3)
Te1 0.0186(6) 0.0229(6) 0.0241(7) -0.0012(5) 0.0017(5) -0.0007(5)
Na1 0.099(9) 0.053(7) 0.095(10) -0.025(6) -0.008(8) 0.020(6)
O1 0.036(8) 0.051(9) 0.025(8) 0.010(7) -0.011(7) 0.007(7)
O2 0.033(9) 0.074(12) 0.061(12) -0.002(10) 0.003(8) -0.002(8)
O3 0.050(9) 0.044(9) 0.039(9) 0.014(7) 0.017(8) -0.004(7)
O4 0.037(8) 0.034(8) 0.047(10) 0.007(7) 0.008(7) -0.002(6)
O5 0.053(10) 0.029(8) 0.082(13) -0.015(8) -0.007(9) 0.022(7)
O6 0.032(7) 0.037(8) 0.028(8) 0.001(6) -0.006(6) 0.000(6)
O7 0.039(9) 0.042(9) 0.053(10) -0.022(8) -0.003(8) -0.009(7)
O8 0.029(8) 0.063(11) 0.066(12) -0.004(9) 0.002(8) -0.015(8)
O9 0.050(10) 0.031(8) 0.083(13) 0.012(8) -0.010(9) -0.020(7)
O10 0.042(9) 0.062(10) 0.019(8) -0.012(7) 0.002(7) -0.007(7)
O11 0.026(7) 0.037(7) 0.015(7) -0.001(6) -0.001(6) -0.001(6)
O12 0.038(8) 0.023(7) 0.032(8) 0.001(6) 0.003(7) 0.006(6)
O13 0.025(7) 0.042(9) 0.062(11) 0.002(8) -0.005(7) -0.008(6)
O14 0.023(7) 0.022(6) 0.031(8) -0.006(6) 0.002(6) 0.003(5)
O15 0.042(8) 0.034(7) 0.011(6) -0.003(6) 0.003(6) 0.004(6)
O16 0.027(7) 0.027(7) 0.037(8) 0.004(6) -0.004(6) -0.008(6)
O17 0.032(8) 0.041(8) 0.040(9) 0.010(7) 0.000(7) -0.007(7)
O18 0.042(9) 0.041(9) 0.036(9) 0.013(7) 0.002(7) -0.001(7)
O19 0.042(8) 0.036(8) 0.026(8) -0.006(6) 0.003(7) 0.007(6)
O20 0.037(8) 0.035(8) 0.044(9) -0.013(7) 0.009(7) -0.002(6)
O21 0.022(7) 0.049(9) 0.024(7) -0.003(7) 0.014(6) -0.008(6)
O22 0.022(6) 0.027(7) 0.030(8) -0.003(6) 0.006(6) 0.001(5)
O23 0.030(8) 0.026(8) 0.075(12) -0.007(8) 0.003(8) 0.001(6)
O24 0.026(7) 0.027(7) 0.035(8) 0.005(6) -0.006(6) -0.002(6)
O25 0.040(8) 0.030(8) 0.044(9) -0.021(7) -0.011(7) 0.001(6)
O26 0.033(8) 0.025(7) 0.050(10) 0.002(7) 0.000(7) 0.001(6)
O27 0.036(8) 0.027(7) 0.035(8) -0.001(6) -0.001(7) -0.008(6)
O28 0.030(7) 0.034(7) 0.024(7) -0.003(6) 0.008(6) -0.006(6)
O29 0.019(7) 0.038(8) 0.044(9) -0.010(7) 0.000(6) -0.006(6)
O30 0.039(8) 0.042(8) 0.019(7) 0.009(6) -0.005(6) 0.005(7)
O31 0.043(9) 0.040(9) 0.045(10) 0.014(7) -0.002(8) -0.011(7)
O32 0.037(8) 0.018(6) 0.035(8) -0.003(6) -0.003(7) -0.004(6)
O33 0.031(8) 0.048(9) 0.030(8) 0.007(7) 0.011(7) 0.005(7)
O34 0.034(8) 0.027(8) 0.060(11) -0.013(7) -0.002(8) 0.003(6)
O35 0.069(11) 0.033(8) 0.052(10) -0.026(8) 0.031(9) -0.004(8)
O36 0.037(9) 0.074(13) 0.082(14) 0.029(11) -0.014(10) 0.000(9)
O37 0.048(11) 0.118(17) 0.062(13) 0.028(12) 0.010(10) -0.026(11)
O38 0.076(7) 0.069(7) 0.075(7) -0.005(5) 0.004(5) 0.006(5)
N1 0.050(12) 0.046(11) 0.044(12) 0.026(10) -0.007(10) -0.010(9)
N2 0.066(15) 0.043(12) 0.079(18) 0.013(12) -0.005(14) 0.000(11)
N3 0.130(19) 0.131(19) 0.13(2) 0.044(18) 0.027(18) 0.022(17)
C1 0.038(13) 0.040(13) 0.042(14) 0.008(11) 0.001(11) -0.011(10)
C2 0.029(8) 0.049(9) 0.042(9) 0.008(8) 0.007(7) 0.001(7)
C3 0.042(9) 0.044(9) 0.040(9) -0.018(7) 0.002(7) 0.014(7)
C4 0.10(2) 0.11(3) 0.08(2) -0.06(2) 0.01(2) -0.06(2)
C5 0.14(3) 0.13(3) 0.10(3) 0.01(3) 0.04(3) -0.11(3)
C6 0.12(2) 0.13(2) 0.12(2) 0.030(17) -0.006(17) -0.024(17)
C7 0.19(3) 0.17(3) 0.18(3) -0.005(19) 0.022(19) 0.003(19)
C8 0.10(3) 0.09(3) 0.19(5) 0.06(3) -0.01(3) 0.05(2)
C9 0.14(4) 0.10(3) 0.18(5) -0.03(3) 0.03(4) 0.07(3)
C10 0.12(2) 0.12(2) 0.13(2) 0.011(17) -0.004(17) -0.013(17)
C11 0.16(4) 0.26(7) 0.15(5) -0.02(5) -0.13(4) 0.03(4)
C12 0.13(2) 0.15(2) 0.16(2) 0.017(17) 0.029(17) 0.005(16)
C13 0.19(2) 0.17(2) 0.18(2) 0.014(18) 0.027(17) -0.010(18)
C14 0.23(4) 0.23(4) 0.19(4) 0.01(4) 0.02(4) -0.01(3)
C15 0.18(2) 0.19(2) 0.20(2) 0.016(18) 0.009(18) 0.017(18)
O1W 0.074(14) 0.084(16) 0.14(2) 0.005(15) 0.040(15) 0.029(12)
O2W 0.086(19) 0.09(2) 0.075(19) 0.009(16) 0.015(16) 0.010(16)

loop_
_atom_type_symbol
_atom_type_description
_atom_type_scat_dispersion_real
_atom_type_scat_dispersion_imag
_atom_type_scat_source
C C 0.0033 0.0016 'International Tables Vol C Tables 4.2.6.8 and 6.1.1.4'
H H 0.0000 0.0000 'International Tables Vol C Tables 4.2.6.8 and 6.1.1.4'
N N 0.0061 0.0033 'International Tables Vol C Tables 4.2.6.8 and 6.1.1.4'
Na Na 0.0362 0.0249 'International Tables Vol C Tables 4.2.6.8 and 6.1.1.4'
O O 0.0106 0.0060 'International Tables Vol C Tables 4.2.6.8 and 6.1.1.4'
Re Re -1.0185 7.2310 'International Tables Vol C Tables 4.2.6.8 and 6.1.1.4'
Te Te -0.5308 1.6751 'International Tables Vol C Tables 4.2.6.8 and 6.1.1.4'
W W -0.8490 6.8722 'International Tables Vol C Tables 4.2.6.8 and 6.1.1.4'

loop_
_geom_angle_atom_site_label_1
_geom_angle_atom_site_label_2
_geom_angle_atom_site_label_3
_geom_angle
_geom_angle_site_symmetry_1
_geom_angle_site_symmetry_3
O1 W1 O24 102.6(6) . .
O1 W1 O26 100.2(6) . .
O1 W1 O29 102.1(6) . .
O1 W1 O30 100.4(6) . .
O1 W1 O32 171.6(6) . .
O24 W1 O26 87.6(6) . .
O24 W1 O29 95.6(6) . .
O24 W1 O30 156.5(5) . .
O24 W1 O32 71.7(5) . .
O26 W1 O30 83.3(6) . .
O26 W1 O32 73.7(5) . .
O29 W1 O26 156.2(5) . .
O29 W1 O30 84.6(6) . .
O29 W1 O32 84.8(5) . .
O30 W1 O32 84.9(5) . .
O2 W2 O13 100.8(7) . .
O2 W2 O15 99.8(7) . .
O2 W2 O16 105.3(7) . .
O2 W2 O22 167.5(6) . .
O2 W2 O33 98.2(7) . .
O13 W2 O15 159.2(6) . .
O13 W2 O22 87.2(5) . .
O13 W2 O33 87.4(6) . .
O15 W2 O22 72.1(5) . .
O15 W2 O33 86.9(6) . .
O16 W2 O13 91.3(6) . .
O16 W2 O15 86.0(5) . .
O16 W2 O22 84.0(5) . .
O16 W2 O33 156.3(6) . .
O33 W2 O22 72.3(5) . .
O3 W3 O11 99.4(6) . .
O3 W3 O17 101.8(7) . .
O3 W3 O22 171.6(6) . .
O3 W3 O30 103.4(6) . .
O3 W3 O33 102.8(7) . .
O11 W3 O22 74.4(5) . .
O17 W3 O11 158.8(5) . .
O17 W3 O22 84.4(5) . .
O17 W3 O33 89.7(6) . .
O30 W3 O11 84.4(6) . .
O30 W3 O17 91.9(6) . .
O30 W3 O22 81.7(5) . .
O30 W3 O33 152.8(6) . .
O33 W3 O11 84.4(6) . .
O33 W3 O22 71.4(5) . .
O4 W4 O11 101.7(6) . .
O4 W4 O15 101.4(6) . .
O4 W4 O22 174.4(6) . .
O4 W4 O28 104.8(6) . .
O4 W4 O29 101.2(6) . .
O11 W4 O22 76.6(5) . .
O11 W4 O28 152.5(5) . .
O11 W4 O29 82.1(6) . .
O15 W4 O11 88.4(5) . .
O15 W4 O22 73.3(5) . .
O15 W4 O28 93.5(5) . .
O15 W4 O29 156.8(5) . .
O28 W4 O22 77.6(5) . .
O28 W4 O29 85.6(6) . .
O29 W4 O22 84.0(5) . .
O5 W5 O18 102.9(8) . .
O5 W5 O19 100.4(7) . .
O5 W5 O20 102.5(7) . .
O5 W5 O26 100.2(7) . .
O5 W5 O32 169.3(6) . .
O18 W5 O32 86.1(5) . .
O19 W5 O18 156.7(6) . .
O19 W5 O32 70.7(5) . .
O20 W5 O18 85.2(6) . .
O20 W5 O19 90.3(6) . .
O20 W5 O32 84.0(5) . .
O26 W5 O18 87.2(6) . .
O26 W5 O19 88.2(6) . .
O26 W5 O20 157.2(6) . .
O26 W5 O32 74.1(5) . .
O6 W6 O19 99.7(6) . .
O6 W6 O21 100.2(6) . .
O6 W6 O24 99.1(6) . .
O6 W6 O27 103.2(6) . .
O6 W6 O32 170.4(5) . .
O19 W6 O24 81.7(5) . .
O19 W6 O32 74.1(5) . .
O21 W6 O19 156.9(6) . .
O21 W6 O24 83.7(6) . .
O21 W6 O32 84.5(5) . .
O24 W6 O32 73.0(5) . .
O27 W6 O19 92.6(6) . .
O27 W6 O21 94.1(6) . .
O27 W6 O24 157.7(6) . .
O27 W6 O32 84.7(5) . .
O7 W7 O12 102.1(7) . .
O7 W7 O14 173.5(6) . .
O7 W7 O20 102.8(6) . .
O7 W7 O25 100.9(6) . .
O7 W7 O34 103.6(7) . 3_556
O12 W7 O14 77.1(5) . .
O12 W7 O20 84.7(6) . .
O12 W7 O25 87.1(6) . .
O12 W7 O34 154.0(6) . 3_556
O20 W7 O14 83.6(5) . .
O25 W7 O14 72.6(5) . .
O25 W7 O20 156.0(6) . .
O34 W7 O14 77.9(5) 3_556 .
O34 W7 O20 85.7(6) 3_556 .
O34 W7 O25 92.1(6) 3_556 .
O8 W8 O13 101.1(7) . .
O8 W8 O14 166.7(6) . .
O8 W8 O23 104.8(7) . .
O8 W8 O25 99.1(7) . .
O8 W8 O31 98.2(7) . .
O13 W8 O14 85.7(5) . .
O13 W8 O31 83.0(6) . .
O23 W8 O13 89.6(7) . .
O23 W8 O14 86.6(5) . .
O23 W8 O25 92.9(7) . .
O23 W8 O31 156.8(6) . .
O25 W8 O13 158.3(6) . .
O25 W8 O14 73.0(5) . .
O25 W8 O31 86.3(6) . .
O31 W8 O14 71.0(5) . .
O9 W9 Na1 86.8(6) . 4_565
O9 W9 O12 98.5(7) . .
O9 W9 O14 171.4(6) . .
O9 W9 O17 101.6(7) . .
O9 W9 O18 103.2(7) . .
O9 W9 O31 104.2(7) . .
O12 W9 Na1 131.4(4) . 4_565
O12 W9 O14 74.2(5) . .
O14 W9 Na1 94.5(3) . 4_565
O17 W9 Na1 52.4(4) . 4_565
O17 W9 O12 159.8(6) . .
O17 W9 O14 85.9(5) . .
O17 W9 O18 90.4(6) . .
O18 W9 Na1 142.8(5) . 4_565
O18 W9 O12 83.1(6) . .
O18 W9 O14 80.8(5) . .
O31 W9 Na1 47.2(5) . 4_565
O31 W9 O12 85.2(6) . .
O31 W9 O14 71.0(5) . .
O31 W9 O17 91.8(6) . .
O31 W9 O18 151.5(6) . .
O10 W10 O21 98.4(6) . .
O10 W10 O27 176.6(6) . 3_556
O10 W10 O28 97.2(6) . .
O10 W10 O34 97.1(7) . .
O10 W10 O35 99.0(7) . .
O21 W10 O27 78.5(5) . 3_556
O28 W10 O21 87.3(5) . .
O28 W10 O27 81.5(5) . 3_556
O34 W10 O21 86.0(5) . .
O34 W10 O27 84.0(5) . 3_556
O34 W10 O28 165.0(6) . .
O35 W10 O21 162.5(6) . .
O35 W10 O27 84.1(6) . 3_556
O35 W10 O28 89.1(6) . .
O35 W10 O34 93.3(6) . .
O6 Re1 O16 84.1(5) 3_556 .
O6 Re1 O23 83.5(5) 3_556 .
O16 Re1 O23 76.9(5) . .
C1 Re1 O6 92.7(8) . 3_556
C1 Re1 O16 176.7(8) . .
C1 Re1 O23 101.8(8) . .
C1 Re1 C3 84.1(10) . .
C2 Re1 O6 179.8(9) . 3_556
C2 Re1 O16 95.8(8) . .
C2 Re1 O23 96.5(8) . .
C2 Re1 C1 87.4(10) . .
C2 Re1 C3 87.1(10) . .
C3 Re1 O6 92.8(8) . 3_556
C3 Re1 O16 97.0(8) . .
C3 Re1 O23 173.2(8) . .
O22 Te1 O14 90.6(5) . .
O32 Te1 O14 94.4(5) . .
O32 Te1 O22 92.9(6) . .
O13 Na1 W9 69.7(4) 4_666 4_666
O13 Na1 O17 69.0(5) 4_666 4_666
O13 Na1 O31 56.4(5) 4_666 4_666
O13 Na1 O33 55.1(4) 4_666 4_666
O13 Na1 O38 133.5(7) 4_666 3_656
O17 Na1 W9 30.4(3) 4_666 4_666
O31 Na1 W9 29.4(3) 4_666 4_666
O31 Na1 O17 55.9(5) 4_666 4_666
O31 Na1 O33 93.0(5) 4_666 4_666
O31 Na1 O38 96.6(7) 4_666 3_656
O33 Na1 W9 80.8(4) 4_666 4_666
O33 Na1 O17 54.2(4) 4_666 4_666
O38 Na1 W9 71.1(5) 3_656 4_666
O38 Na1 O17 64.5(5) 3_656 4_666
O38 Na1 O33 94.7(6) 3_656 4_666
O1W Na1 W9 95.2(6) . 4_666
O1W Na1 O13 131.9(8) . 4_666
O1W Na1 O17 119.1(7) . 4_666
O1W Na1 O31 87.6(7) . 4_666
O1W Na1 O33 170.1(8) . 4_666
O1W Na1 O38 75.5(7) . 3_656
O1W Na1 O2W 84.2(11) . .
O2W Na1 W9 160.5(10) . 4_666
O2W Na1 O13 96.3(10) . 4_666
O2W Na1 O17 156.7(10) . 4_666
O2W Na1 O31 131.3(11) . 4_666
O2W Na1 O33 102.6(10) . 4_666
O2W Na1 O38 126.9(11) . 3_656
W6 O6 Re1 178.6(8) . 3_556
W4 O11 W3 120.0(6) . .
W7 O12 W9 120.1(6) . .
W2 O13 W8 143.8(9) . .
W2 O13 Na1 108.5(7) . 4_565
W8 O13 Na1 105.5(6) . 4_565
W7 O14 W9 88.3(4) . .
W8 O14 W7 92.3(4) . .
W8 O14 W9 92.9(4) . .
Te1 O14 W7 119.4(6) . .
Te1 O14 W8 114.9(5) . .
Te1 O14 W9 138.0(6) . .
W4 O15 W2 122.4(6) . .
W2 O16 Re1 132.2(6) . .
W3 O17 Na1 103.6(6) . 4_565
W9 O17 W3 155.8(8) . .
W9 O17 Na1 97.2(6) . 4_565
W9 O18 W5 150.0(8) . .
W5 O19 W6 123.4(7) . .
W5 O20 W7 145.4(9) . .
W6 O21 W10 176.4(7) . .
W2 O22 W3 92.9(4) . .
W2 O22 W4 92.0(4) . .
W4 O22 W3 88.7(4) . .
Te1 O22 W2 114.7(6) . .
Te1 O22 W3 140.0(6) . .
Te1 O22 W4 116.9(6) . .
W8 O23 Re1 136.3(9) . .
W1 O24 W6 123.0(6) . .
W8 O25 W7 122.0(7) . .
W5 O26 W1 125.3(7) . .
W6 O27 W10 169.7(8) . 3_556
W10 O28 W4 132.2(7) . .
W1 O29 W4 146.9(7) . .
W3 O30 W1 147.9(8) . .
W8 O31 Na1 104.1(7) . 4_565
W9 O31 W8 125.1(7) . .
W9 O31 Na1 103.3(7) . 4_565
W1 O32 W5 86.8(4) . .
W6 O32 W1 92.2(4) . .
W6 O32 W5 91.8(5) . .
Te1 O32 W1 130.3(7) . .
Te1 O32 W5 128.4(6) . .
Te1 O32 W6 116.5(6) . .
W2 O33 Na1 100.0(6) . 4_565
W3 O33 W2 123.4(7) . .
W3 O33 Na1 103.2(6) . 4_565
W10 O34 W7 137.5(8) . 3_556
C3 O38 Na1 122.3(18) . 3_656
C4 N1 C6 108(2) . .
C4 N1 C7 110(3) . .
C5 N1 C4 113(2) . .
C5 N1 C6 107(3) . .
C5 N1 C7 110(3) . .
C6 N1 C7 109(3) . .
C8 N2 C9 108(3) . .
C8 N2 C10 109(3) . .
C8 N2 C11 106(3) . .
C10 N2 C9 106(3) . .
C11 N2 C9 111(3) . .
C11 N2 C10 117(3) . .
C13 N3 C12 108.9(14) . .
C14 N3 C12 109.8(14) . .
C14 N3 C13 110.1(14) . .
C14 N3 C15 109.9(14) . .
C15 N3 C12 108.9(13) . .
C15 N3 C13 109.2(14) . .
O36 C1 Re1 179(2) . .
O37 C2 Re1 179(2) . .
O38 C3 Re1 176(2) . .
N1 C4 H4A 109.5 . .
N1 C4 H4B 109.5 . .
N1 C4 H4C 109.5 . .
H4A C4 H4B 109.5 . .
H4A C4 H4C 109.5 . .
H4B C4 H4C 109.5 . .
N1 C5 H5A 109.5 . .
N1 C5 H5B 109.5 . .
N1 C5 H5C 109.5 . .
H5A C5 H5B 109.5 . .
H5A C5 H5C 109.5 . .
H5B C5 H5C 109.5 . .
N1 C6 H6A 109.5 . .
N1 C6 H6B 109.5 . .
N1 C6 H6C 109.5 . .
H6A C6 H6B 109.5 . .
H6A C6 H6C 109.5 . .
H6B C6 H6C 109.5 . .
N1 C7 H7A 109.5 . .
N1 C7 H7B 109.5 . .
N1 C7 H7C 109.5 . .
H7A C7 H7B 109.5 . .
H7A C7 H7C 109.5 . .
H7B C7 H7C 109.5 . .
N2 C8 H8A 109.5 . .
N2 C8 H8B 109.5 . .
N2 C8 H8C 109.5 . .
H8A C8 H8B 109.5 . .
H8A C8 H8C 109.5 . .
H8B C8 H8C 109.5 . .
N2 C9 H9A 109.5 . .
N2 C9 H9B 109.5 . .
N2 C9 H9C 109.5 . .
H9A C9 H9B 109.5 . .
H9A C9 H9C 109.5 . .
H9B C9 H9C 109.5 . .
N2 C10 H10A 109.5 . .
N2 C10 H10B 109.5 . .
N2 C10 H10C 109.5 . .
H10A C10 H10B 109.5 . .
H10A C10 H10C 109.5 . .
H10B C10 H10C 109.5 . .
N2 C11 H11A 109.5 . .
N2 C11 H11B 109.5 . .
N2 C11 H11C 109.5 . .
H11A C11 H11B 109.5 . .
H11A C11 H11C 109.5 . .
H11B C11 H11C 109.5 . .
N3 C12 H12A 109.5 . .
N3 C12 H12B 109.5 . .
N3 C12 H12C 109.5 . .
H12A C12 H12B 109.5 . .
H12A C12 H12C 109.5 . .
H12B C12 H12C 109.5 . .
N3 C13 H13A 109.5 . .
N3 C13 H13B 109.5 . .
N3 C13 H13C 109.5 . .
H13A C13 H13B 109.5 . .
H13A C13 H13C 109.5 . .
H13B C13 H13C 109.5 . .
N3 C14 H14A 109.5 . .
N3 C14 H14B 109.5 . .
N3 C14 H14C 109.5 . .
H14A C14 H14B 109.5 . .
H14A C14 H14C 109.5 . .
H14B C14 H14C 109.5 . .
N3 C15 H15A 109.5 . .
N3 C15 H15B 109.5 . .
N3 C15 H15C 109.5 . .
H15A C15 H15B 109.5 . .
H15A C15 H15C 109.5 . .
H15B C15 H15C 109.5 . .

loop_
_geom_bond_atom_site_label_1
_geom_bond_atom_site_label_2
_geom_bond_distance
_geom_bond_site_symmetry_2
W1 O1 1.703(12) .
W1 O24 1.848(14) .
W1 O26 1.951(14) .
W1 O29 1.862(13) .
W1 O30 1.972(14) .
W1 O32 2.456(13) .
W2 O2 1.719(17) .
W2 O13 1.884(14) .
W2 O15 1.971(13) .
W2 O16 1.829(13) .
W2 O22 2.335(12) .
W2 O33 1.974(14) .
W3 O3 1.697(15) .
W3 O11 1.945(12) .
W3 O17 1.903(14) .
W3 O22 2.404(13) .
W3 O30 1.871(14) .
W3 O33 1.926(13) .
W4 O4 1.703(15) .
W4 O11 1.890(12) .
W4 O15 1.877(13) .
W4 O22 2.350(12) .
W4 O28 1.927(13) .
W4 O29 1.970(13) .
W5 O5 1.711(14) .
W5 O18 1.924(14) .
W5 O19 1.892(14) .
W5 O20 1.887(15) .
W5 O26 1.876(14) .
W5 O32 2.490(12) .
W6 O6 1.726(14) .
W6 O19 1.995(13) .
W6 O21 1.858(13) .
W6 O24 2.032(13) .
W6 O27 1.792(13) .
W6 O32 2.274(14) .
W7 O7 1.707(15) .
W7 O12 1.895(13) .
W7 O14 2.347(12) .
W7 O20 1.955(14) .
W7 O25 1.930(14) .
W7 O34 1.928(14) 3_556
W8 O8 1.712(14) .
W8 O13 1.976(16) .
W8 O14 2.334(12) .
W8 O23 1.776(14) .
W8 O25 1.929(14) .
W8 O31 2.014(14) .
W9 Na1 3.712(14) 4_565
W9 O9 1.729(14) .
W9 O12 1.944(14) .
W9 O14 2.428(12) .
W9 O17 1.894(15) .
W9 O18 1.898(14) .
W9 O31 1.875(15) .
W10 O10 1.668(13) .
W10 O21 1.997(13) .
W10 O27 2.188(13) 3_556
W10 O28 1.926(13) .
W10 O34 1.901(16) .
W10 O35 1.864(14) .
Re1 O6 2.152(14) 3_556
Re1 O16 2.152(13) .
Re1 O23 2.164(14) .
Re1 C1 1.88(2) .
Re1 C2 1.87(2) .
Re1 C3 1.90(2) .
Te1 O14 1.888(12) .
Te1 O22 1.876(13) .
Te1 O32 1.869(13) .
Na1 O13 2.791(19) 4_666
Na1 O17 2.965(19) 4_666
Na1 O31 2.80(2) 4_666
Na1 O33 2.958(18) 4_666
Na1 O38 2.93(2) 3_656
Na1 O1W 2.70(2) .
Na1 O2W 2.78(5) .
O36 C1 1.15(3) .
O37 C2 1.19(3) .
O38 C3 1.13(3) .
N1 C4 1.461(17) .
N1 C5 1.458(18) .
N1 C6 1.465(18) .
N1 C7 1.466(19) .
N2 C8 1.462(18) .
N2 C9 1.477(19) .
N2 C10 1.474(19) .
N2 C11 1.463(19) .
N3 C12 1.463(19) .
N3 C13 1.460(19) .
N3 C14 1.444(19) .
N3 C15 1.455(19) .
C4 H4A 0.9600 .
C4 H4B 0.9600 .
C4 H4C 0.9600 .
C5 H5A 0.9600 .
C5 H5B 0.9600 .
C5 H5C 0.9600 .
C6 H6A 0.9600 .
C6 H6B 0.9600 .
C6 H6C 0.9600 .
C7 H7A 0.9600 .
C7 H7B 0.9600 .
C7 H7C 0.9600 .
C8 H8A 0.9600 .
C8 H8B 0.9600 .
C8 H8C 0.9600 .
C9 H9A 0.9600 .
C9 H9B 0.9600 .
C9 H9C 0.9600 .
C10 H10A 0.9600 .
C10 H10B 0.9600 .
C10 H10C 0.9600 .
C11 H11A 0.9600 .
C11 H11B 0.9600 .
C11 H11C 0.9600 .
C12 H12A 0.9600 .
C12 H12B 0.9600 .
C12 H12C 0.9600 .
C13 H13A 0.9600 .
C13 H13B 0.9600 .
C13 H13C 0.9600 .
C14 H14A 0.9600 .
C14 H14B 0.9600 .
C14 H14C 0.9600 .
C15 H15A 0.9600 .
C15 H15B 0.9600 .
C15 H15C 0.9600 .

loop_
_smtbx_masks_void_nr
_smtbx_masks_void_average_x
_smtbx_masks_void_average_y
_smtbx_masks_void_average_z
_smtbx_masks_void_volume
_smtbx_masks_void_count_electrons
_smtbx_masks_void_content
1 0.000 0.500 0.500 379.4 293.8 H~2~O
2 0.500 0.000 0.000 379.4 293.8 H~2~O
